data_1010773
loop_
_publ_author_name
'Billiet, V'
'De Jong, W F'

_publ_section_title 'Schoepiet en Becquereliet'
_journal_coden_ASTM NACGA3
_journal_name_full
;
Nachrichten der Akademie der Wissenschaften, Goettingen, Mathematisch-
Physikalisch-Chemische Abteilung
;
_journal_page_first 157
_journal_page_last 162
_journal_volume 1935
_journal_year 1935
_chemical_compound_source
;
from the Uranium Mine, Shinkolob e, Katanga, Belgisch Kongo
;
_chemical_formula_structural '(U O3)4 (H2 O)9'
_chemical_formula_sum 'H18 O21 U4'
_chemical_name_mineral Schoepite
_chemical_name_systematic 'Tetrauranium(VI) oxide nonahydrate'
_cell_angle_alpha 90
_cell_angle_beta 90
_cell_angle_gamma 90
_cell_formula_units_Z 0
_cell_length_a 14.4
_cell_length_b 16.89
_cell_length_c 14.75
_cell_volume 3587.4
_cod_database_code 1010773

loop_
_atom_site_label
_atom_site_fract_x
_atom_site_fract_y
_atom_site_fract_z
? ? ? ?
